data_1503892
loop_
_publ_author_name
'Yi, Chenyi'
'Blum, Carmen'
'Liu, Shi-Xia'
'Keene, Tony D.'
'Frei, Gabriela'
'Neels, Antonia'
'Decurtins, Silvio'

_publ_section_title
;
 Isolable zwitterionic pyridinio-semiquinone pi-radicals. Mild and
 efficient single-step access to stable radicals.
;
_journal_issue 11
_journal_name_full 'Organic letters'
_journal_page_first 2261
_journal_page_last 2264
_journal_paper_doi 10.1021/ol900559p
_journal_volume 11
_journal_year 2009
_chemical_formula_sum 'C15 H12 N3 O4'
_chemical_formula_weight 298.28
_chemical_name_systematic
; 
 ? 
;
_space_group_IT_number 2
_symmetry_cell_setting triclinic
_symmetry_space_group_name_Hall '-P 1'
_symmetry_space_group_name_H-M 'P -1'
_atom_sites_solution_hydrogens geom
_atom_sites_solution_primary direct
_atom_sites_solution_secondary difmap
_audit_creation_method SHELXL-97
_cell_angle_alpha 108.94(4)
_cell_angle_beta 92.81(4)
_cell_angle_gamma 97.68(4)
_cell_formula_units_Z 2
_cell_length_a 7.285(4)
_cell_length_b 9.374(5)
_cell_length_c 11.100(6)
_cell_measurement_reflns_used 706
_cell_measurement_temperature 173(2)
_cell_measurement_theta_max 20.24
_cell_measurement_theta_min 1.96
_cell_volume 707.1(7)
_computing_cell_refinement 'STOE X-AREA'
_computing_data_collection 'STOE X-AREA'
_computing_data_reduction 'STOE X-RED'
_computing_structure_refinement 'SHELXL-97 (Sheldrick, 1997)'
_computing_structure_solution 'SHELXS-97 (Sheldrick, 1990)'
_diffrn_ambient_temperature 173(2)
_diffrn_detector_area_resol_mean 6.67
_diffrn_measured_fraction_theta_full 0.943
_diffrn_measured_fraction_theta_max 0.943
_diffrn_measurement_device_type 'STOE IPDS 2'
_diffrn_measurement_method 'rotation method'
_diffrn_radiation_monochromator graphite
_diffrn_radiation_source 'fine-focus sealed tube'
_diffrn_radiation_type MoK\a
_diffrn_radiation_wavelength 0.71073
_diffrn_reflns_av_R_equivalents 0.1568
_diffrn_reflns_av_sigmaI/netI 0.4307
_diffrn_reflns_limit_h_max 8
_diffrn_reflns_limit_h_min -8
_diffrn_reflns_limit_k_max 11
_diffrn_reflns_limit_k_min -11
_diffrn_reflns_limit_l_max 13
_diffrn_reflns_limit_l_min -13
_diffrn_reflns_number 4765
_diffrn_reflns_theta_full 25.00
_diffrn_reflns_theta_max 25.00
_diffrn_reflns_theta_min 1.95
_exptl_absorpt_coefficient_mu 0.104
_exptl_absorpt_correction_type none
_exptl_crystal_colour orange
_exptl_crystal_density_diffrn 1.401
_exptl_crystal_density_method 'not measured'
_exptl_crystal_description needle
_exptl_crystal_F_000 310
_exptl_crystal_size_max .30
_exptl_crystal_size_mid .10
_exptl_crystal_size_min .05
_refine_diff_density_max 0.186
_refine_diff_density_min -0.201
_refine_diff_density_rms 0.048
_refine_ls_extinction_method none
_refine_ls_goodness_of_fit_ref 0.603
_refine_ls_hydrogen_treatment constr
_refine_ls_matrix_type full
_refine_ls_number_parameters 109
_refine_ls_number_reflns 2350
_refine_ls_number_restraints 0
_refine_ls_restrained_S_all 0.603
_refine_ls_R_factor_all 0.2853
_refine_ls_R_factor_gt 0.0758
_refine_ls_shift/su_max 0.000
_refine_ls_shift/su_mean 0.000
_refine_ls_structure_factor_coef Fsqd
_refine_ls_weighting_details 'calc w=1/[\s^2^(Fo^2^)+(0.0390P)^2^] where P=(Fo^2^+2Fc^2^)/3'
_refine_ls_weighting_scheme calc
_refine_ls_wR_factor_gt 0.1320
_refine_ls_wR_factor_ref 0.1763
_reflns_number_gt 418
_reflns_number_total 2350
_reflns_threshold_expression >2sigma(I)
_cod_data_source_file ol900559p_si_001.cif
_cod_data_source_block y264-2
_cod_database_code 1503892

loop_
_symmetry_equiv_pos_as_xyz
'x, y, z'
'-x, -y, -z'

loop_
_atom_site_label
_atom_site_type_symbol
_atom_site_fract_x
_atom_site_fract_y
_atom_site_fract_z
_atom_site_U_iso_or_equiv
_atom_site_adp_type
_atom_site_occupancy
_atom_site_symmetry_multiplicity
_atom_site_calc_flag
_atom_site_refinement_flags
C1 C 0.1311(11) 0.0488(9) -0.0832(8) 0.0598(9) Uani 1 1 d .
C2 C 0.1697(11) 0.1984(9) 0.0291(9) 0.0598(9) Uani 1 1 d .
C3 C 0.2563(10) 0.2032(9) 0.1391(8) 0.0598(9) Uani 1 1 d .
C4 C 0.3341(11) 0.0781(9) 0.1673(9) 0.0598(9) Uani 1 1 d .
C5 C 0.3031(10) -0.0610(8) 0.0585(8) 0.0598(9) Uani 1 1 d .
C6 C 0.2124(10) -0.0765(8) -0.0535(8) 0.0598(9) Uani 1 1 d .
C7 C 0.1029(11) 0.3487(9) -0.1081(9) 0.075(3) Uani 1 1 d .
H7A H 0.0523 0.4427 -0.1005 0.112 Uiso 1 1 calc R
H7B H 0.0240 0.2620 -0.1726 0.112 Uiso 1 1 calc R
H7C H 0.2294 0.3581 -0.1340 0.112 Uiso 1 1 calc R
C8 C 0.3811(11) 0.4754(8) 0.2319(8) 0.0819(13) Uani 1 1 d .
H8A H 0.4266 0.4750 0.1530 0.098 Uiso 1 1 calc R
C9 C 0.4063(12) 0.6084(9) 0.3408(8) 0.0819(13) Uani 1 1 d .
H9A H 0.4745 0.7003 0.3370 0.098 Uiso 1 1 calc R
C10 C 0.3366(11) 0.6071(9) 0.4479(8) 0.0819(13) Uani 1 1 d .
H10A H 0.3510 0.7004 0.5175 0.098 Uiso 1 1 calc R
C11 C 0.2436(12) 0.4769(8) 0.4644(8) 0.0819(13) Uani 1 1 d .
H11A H 0.2013 0.4776 0.5442 0.098 Uiso 1 1 calc R
C12 C 0.2158(12) 0.3458(9) 0.3582(8) 0.0819(13) Uani 1 1 d .
H12A H 0.1466 0.2548 0.3629 0.098 Uiso 1 1 calc R
C13 C 0.3791(11) -0.1883(9) 0.0727(9) 0.0598(9) Uani 1 1 d .
C14 C 0.1966(10) -0.2140(8) -0.1664(8) 0.0598(9) Uani 1 1 d .
N1 N 0.2859(10) 0.3456(7) 0.2475(7) 0.0819(13) Uani 1 1 d .
N2 N 0.4425(9) -0.2894(7) 0.0833(7) 0.075(3) Uani 1 1 d .
N3 N 0.1886(9) -0.3306(7) -0.2448(7) 0.089(3) Uani 1 1 d .
O1 O 0.0335(7) 0.0340(5) -0.1845(6) 0.0667(19) Uani 1 1 d .
O2 O 0.1075(7) 0.3240(6) 0.0146(6) 0.0665(18) Uani 1 1 d .
O3 O 0.4200(8) 0.0960(6) 0.2718(5) 0.076(2) Uani 1 1 d .

loop_
_atom_site_aniso_label
_atom_site_aniso_U_11
_atom_site_aniso_U_22
_atom_site_aniso_U_33
_atom_site_aniso_U_23
_atom_site_aniso_U_13
_atom_site_aniso_U_12
C1 0.0591(17) 0.0437(12) 0.0592(18) -0.0059(16) 0.0180(13) 0.0022(12)
C2 0.0591(17) 0.0437(12) 0.0592(18) -0.0059(16) 0.0180(13) 0.0022(12)
C3 0.0591(17) 0.0437(12) 0.0592(18) -0.0059(16) 0.0180(13) 0.0022(12)
C4 0.0591(17) 0.0437(12) 0.0592(18) -0.0059(16) 0.0180(13) 0.0022(12)
C5 0.0591(17) 0.0437(12) 0.0592(18) -0.0059(16) 0.0180(13) 0.0022(12)
C6 0.0591(17) 0.0437(12) 0.0592(18) -0.0059(16) 0.0180(13) 0.0022(12)
C7 0.077(7) 0.067(6) 0.082(8) 0.018(6) 0.033(6) 0.026(5)
C8 0.101(3) 0.055(2) 0.070(3) -0.007(2) 0.020(2) 0.0113(18)
C9 0.101(3) 0.055(2) 0.070(3) -0.007(2) 0.020(2) 0.0113(18)
C10 0.101(3) 0.055(2) 0.070(3) -0.007(2) 0.020(2) 0.0113(18)
C11 0.101(3) 0.055(2) 0.070(3) -0.007(2) 0.020(2) 0.0113(18)
C12 0.101(3) 0.055(2) 0.070(3) -0.007(2) 0.020(2) 0.0113(18)
C13 0.0591(17) 0.0437(12) 0.0592(18) -0.0059(16) 0.0180(13) 0.0022(12)
C14 0.0591(17) 0.0437(12) 0.0592(18) -0.0059(16) 0.0180(13) 0.0022(12)
N1 0.101(3) 0.055(2) 0.070(3) -0.007(2) 0.020(2) 0.0113(18)
N2 0.069(5) 0.054(4) 0.093(6) 0.011(4) 0.019(4) 0.008(4)
N3 0.105(6) 0.048(4) 0.080(6) -0.022(4) 0.029(5) 0.004(4)
O1 0.078(4) 0.042(3) 0.070(4) 0.009(3) 0.018(3) -0.006(3)
O2 0.082(4) 0.049(4) 0.057(4) 0.006(3) 0.004(3) 0.004(3)
O3 0.099(5) 0.047(3) 0.059(4) -0.009(3) -0.004(3) 0.004(3)

loop_
_atom_type_symbol
_atom_type_description
_atom_type_scat_dispersion_real
_atom_type_scat_dispersion_imag
_atom_type_scat_source
C C 0.0033 0.0016 'International Tables Vol C Tables 4.2.6.8 and 6.1.1.4'
H H 0.0000 0.0000 'International Tables Vol C Tables 4.2.6.8 and 6.1.1.4'
N N 0.0061 0.0033 'International Tables Vol C Tables 4.2.6.8 and 6.1.1.4'
O O 0.0106 0.0060 'International Tables Vol C Tables 4.2.6.8 and 6.1.1.4'

loop_
_geom_angle_atom_site_label_1
_geom_angle_atom_site_label_2
_geom_angle_atom_site_label_3
_geom_angle
O1 C1 C6 125.6(7)
O1 C1 C2 122.5(9)
C6 C1 C2 111.9(8)
C3 C2 O2 121.7(7)
C3 C2 C1 119.9(9)
O2 C2 C1 118.3(8)
C2 C3 N1 119.4(8)
C2 C3 C4 127.5(8)
N1 C3 C4 113.1(8)
O3 C4 C5 125.6(9)
O3 C4 C3 122.6(7)
C5 C4 C3 111.8(9)
C6 C5 C13 118.8(7)
C6 C5 C4 124.3(9)
C13 C5 C4 116.9(9)
C5 C6 C14 123.5(9)
C5 C6 C1 124.5(8)
C14 C6 C1 111.8(8)
O2 C7 H7A 109.5
O2 C7 H7B 109.5
H7A C7 H7B 109.5
O2 C7 H7C 109.5
H7A C7 H7C 109.5
H7B C7 H7C 109.5
N1 C8 C9 115.6(8)
N1 C8 H8A 122.2
C9 C8 H8A 122.2
C10 C9 C8 121.0(9)
C10 C9 H9A 119.5
C8 C9 H9A 119.5
C9 C10 C11 123.5(8)
C9 C10 H10A 118.2
C11 C10 H10A 118.2
C12 C11 C10 116.2(9)
C12 C11 H11A 121.9
C10 C11 H11A 121.9
N1 C12 C11 120.8(9)
N1 C12 H12A 119.6
C11 C12 H12A 119.6
N2 C13 C5 178.9(10)
N3 C14 C6 171.9(10)
C12 N1 C8 122.8(7)
C12 N1 C3 118.6(8)
C8 N1 C3 118.6(7)
C2 O2 C7 121.1(6)

loop_
_geom_bond_atom_site_label_1
_geom_bond_atom_site_label_2
_geom_bond_distance
C1 O1 1.259(9)
C1 C6 1.501(11)
C1 C2 1.525(9)
C2 C3 1.331(11)
C2 O2 1.369(9)
C3 N1 1.460(8)
C3 C4 1.482(12)
C4 O3 1.240(10)
C4 C5 1.442(9)
C5 C6 1.335(11)
C5 C13 1.430(11)
C6 C14 1.464(9)
C7 O2 1.453(9)
C7 H7A 0.9800
C7 H7B 0.9800
C7 H7C 0.9800
C8 N1 1.384(10)
C8 C9 1.410(9)
C8 H8A 0.9500
C9 C10 1.319(11)
C9 H9A 0.9500
C10 C11 1.385(10)
C10 H10A 0.9500
C11 C12 1.382(9)
C11 H11A 0.9500
C12 N1 1.353(11)
C12 H12A 0.9500
C13 N2 1.144(10)
C14 N3 1.147(7)

loop_
_geom_torsion_atom_site_label_1
_geom_torsion_atom_site_label_2
_geom_torsion_atom_site_label_3
_geom_torsion_atom_site_label_4
_geom_torsion
O1 C1 C2 C3 172.6(8)
C6 C1 C2 C3 -3.8(10)
O1 C1 C2 O2 -5.2(12)
C6 C1 C2 O2 178.4(7)
O2 C2 C3 N1 0.1(12)
C1 C2 C3 N1 -177.6(7)
O2 C2 C3 C4 -178.5(7)
C1 C2 C3 C4 3.8(13)
C2 C3 C4 O3 176.7(9)
N1 C3 C4 O3 -2.0(11)
C2 C3 C4 C5 -1.2(12)
N1 C3 C4 C5 -179.9(7)
O3 C4 C5 C6 -179.0(8)
C3 C4 C5 C6 -1.1(11)
O3 C4 C5 C13 -0.4(12)
C3 C4 C5 C13 177.4(7)
C13 C5 C6 C14 -4.2(12)
C4 C5 C6 C14 174.3(7)
C13 C5 C6 C1 -177.9(7)
C4 C5 C6 C1 0.7(12)
O1 C1 C6 C5 -174.5(8)
C2 C1 C6 C5 1.8(11)
O1 C1 C6 C14 11.2(11)
C2 C1 C6 C14 -172.6(6)
N1 C8 C9 C10 -2.2(13)
C8 C9 C10 C11 3.4(15)
C9 C10 C11 C12 -3.9(14)
C10 C11 C12 N1 3.6(14)
C6 C5 C13 N2 88(56)
C4 C5 C13 N2 -90(56)
C5 C6 C14 N3 22(6)
C1 C6 C14 N3 -164(6)
C11 C12 N1 C8 -2.8(14)
C11 C12 N1 C3 178.5(8)
C9 C8 N1 C12 2.0(13)
C9 C8 N1 C3 -179.4(7)
C2 C3 N1 C12 122.1(10)
C4 C3 N1 C12 -59.1(10)
C2 C3 N1 C8 -56.6(11)
C4 C3 N1 C8 122.2(8)
C3 C2 O2 C7 148.0(8)
C1 C2 O2 C7 -34.2(10)
